data_4114701
loop_
_publ_author_name
'Paul A. Wender'
'Gabriel G. Gamber'
'Robert D. Hubbard'
'Lei Zhang'

_publ_contact_author 'Paul A. Wender'
_publ_contact_author_email wenderp@leland.stanford.edu
_publ_section_title
;
 Three-Component Cycloadditions: The First Transition Metal-Catalyzed
 [5+2+1] Cycloaddition Reactions
;
_journal_name_full 'Journal of the American Chemical Society'
_journal_page_first 2876
_journal_page_last 2877
_journal_paper_doi 10.1021/ja0176301
_journal_volume 124
_journal_year 2002
_chemical_formula_moiety 'C14 H22 O4 Si '
_chemical_formula_sum 'C14 H22 O4 Si'
_chemical_formula_weight 282.41
_chemical_name_systematic
;
3a-Hydroxy-6-oxo-3-(trimethylsilyl)-1,3a,4,5,6,6a-tetrahydropentalene
-2-carboxylic acid ethyl ester
;
_space_group_IT_number 14
_symmetry_cell_setting monoclinic
_symmetry_Int_Tables_number 14
_symmetry_space_group_name_Hall '-P 2yn'
_symmetry_space_group_name_H-M 'P 1 21/n 1'
_audit_creation_date 2001-08-29
_audit_creation_method 'by CrystalStructure v2.00'
_cell_angle_alpha 90
_cell_angle_beta 103.09(0)
_cell_angle_gamma 90
_cell_formula_units_Z 4
_cell_length_a 8.470(0)
_cell_length_b 11.582(1)
_cell_length_c 16.209(1)
_cell_measurement_temperature 273.1
_cell_volume 1548.78(16)
_computing_cell_refinement Unknown
_computing_data_collection Unknown
_computing_data_reduction CrystalStructure
_computing_publication_material 'CrystalStructure Ver. 2.00'
_computing_structure_refinement CRYSTALS
_computing_structure_solution directMethod
_diffrn_measured_fraction_theta_full 0.9537
_diffrn_measured_fraction_theta_max 0.9537
_diffrn_radiation_type 'Mo K\a'
_diffrn_radiation_wavelength 0.7107
_diffrn_reflns_av_R_equivalents 0.064
_diffrn_reflns_limit_h_max 9
_diffrn_reflns_limit_h_min 0
_diffrn_reflns_limit_k_max 13
_diffrn_reflns_limit_k_min -13
_diffrn_reflns_limit_l_max 17
_diffrn_reflns_limit_l_min -18
_diffrn_reflns_number 2649
_diffrn_reflns_theta_full 24.71
_diffrn_reflns_theta_max 24.71
_exptl_absorpt_coefficient_mu 0.159
_exptl_absorpt_correction_type none
_exptl_crystal_colour colorless
_exptl_crystal_density_diffrn 1.211
_exptl_crystal_description rhombic
_exptl_crystal_preparation 'CDCl3 (evaporation)'
_exptl_crystal_size_max 0.20
_exptl_crystal_size_mid 0.35
_exptl_crystal_size_min 0.45
_refine_diff_density_max 0.37
_refine_diff_density_min -0.38
_refine_ls_extinction_method none
_refine_ls_goodness_of_fit_ref 1.416
_refine_ls_hydrogen_treatment refall
_refine_ls_number_parameters 197
_refine_ls_number_reflns 2520
_refine_ls_R_factor_gt 0.0470
_refine_ls_shift/su_max 0.0110
_refine_ls_structure_factor_coef Fsqd
_refine_ls_weighting_details 'w = 1/\s^2^(Fo^2^)'
_refine_ls_weighting_scheme sigma
_refine_ls_wR_factor_ref 0.1130
_reflns_number_gt 2030
_reflns_number_total 2648
_reflns_threshold_expression F^2^>2.0\s(F^2^)
_cod_data_source_file ja0176301_s2_3.cif
_cod_data_source_block '_compound_21_data'
_cod_original_cell_volume 1548.8(0)
_cod_original_formula_sum 'C14 H22 O4 Si '
_cod_database_code 4114701

loop_
_symmetry_equiv_pos_as_xyz
x,y,z
-x,-y,-z
-x+1/2,y+1/2,-z+1/2
x+1/2,-y+1/2,z+1/2

loop_
_atom_site_label
_atom_site_type_symbol
_atom_site_fract_x
_atom_site_fract_y
_atom_site_fract_z
_atom_site_U_iso_or_equiv
_atom_site_adp_type
_atom_site_occupancy
_atom_site_symmetry_multiplicity
_atom_site_calc_flag
Si1 Si 0.2214(1) 0.8149(1) 0.1358(0) 0.035(0) Uani 1.00 1 d
O1 O 0.819(0) 1.110(0) 0.329(0) 0.061(1) Uani 1.00 1 d
O2 O 0.614(0) 0.842(0) 0.1267(1) 0.030(0) Uani 1.00 1 d
O3 O 0.222(0) 0.741(0) 0.317(0) 0.097(1) Uani 1.00 1 d
O4 O 0.367(0) 0.837(0) 0.4277(1) 0.031(0) Uani 1.00 1 d
C1 C 0.414(0) 0.859(0) 0.214(0) 0.027(1) Uani 1.00 1 d
C2 C 0.448(0) 0.852(0) 0.299(0) 0.028(1) Uani 1.00 1 d
C3 C 0.610(0) 0.901(0) 0.344(0) 0.028(1) Uani 1.00 1 d
C4 C 0.741(0) 1.057(0) 0.269(0) 0.033(1) Uani 1.00 1 d
C5 C 0.677(0) 1.104(0) 0.181(0) 0.041(1) Uani 1.00 1 d
C6 C 0.525(0) 1.034(0) 0.146(0) 0.034(1) Uani 1.00 1 d
C7 C 0.558(0) 0.912(0) 0.187(0) 0.023(1) Uani 1.00 1 d
C8 C 0.688(0) 0.932(0) 0.270(0) 0.025(1) Uani 1.00 1 d
C9 C 0.048(0) 0.889(0) 0.164(0) 0.09(0) Uani 1.00 1 d
C10 C 0.207(0) 0.654(0) 0.130(0) 0.064(1) Uani 1.00 1 d
C11 C 0.228(0) 0.868(0) 0.028(0) 0.048(1) Uani 1.00 1 d
C12 C 0.334(0) 0.804(0) 0.347(0) 0.039(1) Uani 1.00 1 d
C13 C 0.255(0) 0.797(0) 0.478(0) 0.036(1) Uani 1.00 1 d
C14 C 0.105(0) 0.868(0) 0.462(0) 0.053(1) Uani 1.00 1 d
H22 H 0.63(0) 0.78(0) 0.15(0) 0.05(1) Uiso 1.00 1 c
H1 H 0.597(0) 0.967(0) 0.376(0) 0.03(0) Uiso 1.00 1 c
H2 H 0.672(0) 0.845(0) 0.380(0) 0.03(0) Uiso 1.00 1 c
H3 H 0.652(0) 1.184(0) 0.184(0) 0.05(0) Uiso 1.00 1 c
H4 H 0.754(0) 1.094(0) 0.147(0) 0.05(0) Uiso 1.00 1 c
H5 H 0.434(0) 1.068(0) 0.162(0) 0.04(0) Uiso 1.00 1 c
H6 H 0.505(0) 1.029(0) 0.087(0) 0.04(0) Uiso 1.00 1 c
H7 H 0.778(0) 0.883(0) 0.271(0) 0.03(0) Uiso 1.00 1 c
H8 H 0.064(0) 0.971(0) 0.164(0) 0.10(0) Uiso 1.00 1 c
H9 H -0.049(0) 0.871(0) 0.124(0) 0.10(0) Uiso 1.00 1 c
H10 H 0.039(0) 0.865(0) 0.219(0) 0.10(0) Uiso 1.00 1 c
H11 H 0.202(0) 0.624(0) 0.183(0) 0.08(0) Uiso 1.00 1 c
H12 H 0.112(0) 0.632(0) 0.089(0) 0.08(0) Uiso 1.00 1 c
H13 H 0.299(0) 0.624(0) 0.113(0) 0.08(0) Uiso 1.00 1 c
H14 H 0.243(0) 0.949(0) 0.030(0) 0.06(0) Uiso 1.00 1 c
H15 H 0.315(0) 0.832(0) 0.010(0) 0.06(0) Uiso 1.00 1 c
H16 H 0.128(0) 0.850(0) -0.010(0) 0.06(0) Uiso 1.00 1 c
H17 H 0.227(0) 0.719(0) 0.465(0) 0.04(0) Uiso 1.00 1 c
H18 H 0.307(0) 0.803(0) 0.537(0) 0.04(0) Uiso 1.00 1 c
H19 H 0.131(0) 0.946(0) 0.476(0) 0.07(0) Uiso 1.00 1 c
H20 H 0.052(0) 0.862(0) 0.403(0) 0.07(0) Uiso 1.00 1 c
H21 H 0.034(0) 0.840(0) 0.495(0) 0.07(0) Uiso 1.00 1 c

loop_
_atom_site_aniso_label
_atom_site_aniso_U_11
_atom_site_aniso_U_22
_atom_site_aniso_U_33
_atom_site_aniso_U_12
_atom_site_aniso_U_13
_atom_site_aniso_U_23
Si1 0.029(0) 0.047(0) 0.030(0) -0.010(0) 0.011(0) -0.012(0)
O1 0.10(0) 0.04(0) 0.03(0) -0.04(0) -0.00(0) -0.003(1)
O2 0.034(1) 0.031(1) 0.029(1) 0.003(1) 0.015(1) -0.007(1)
O3 0.12(0) 0.13(0) 0.05(0) -0.10(0) 0.05(0) -0.05(0)
O4 0.030(1) 0.043(1) 0.022(1) -0.006(1) 0.011(1) 0.002(1)
C1 0.03(0) 0.02(0) 0.03(0) -0.004(1) 0.013(1) -0.005(1)
C2 0.03(0) 0.03(0) 0.03(0) -0.006(1) 0.012(1) -0.005(1)
C3 0.03(0) 0.03(0) 0.02(0) -0.003(1) 0.008(1) 0.002(1)
C4 0.04(0) 0.03(0) 0.03(0) -0.01(0) 0.02(0) -0.00(0)
C5 0.06(0) 0.03(0) 0.04(0) -0.01(0) 0.01(0) 0.00(0)
C6 0.04(0) 0.03(0) 0.04(0) -0.000(1) 0.009(1) 0.00(0)
C7 0.02(0) 0.02(0) 0.02(0) 0.001(1) 0.010(1) -0.001(1)
C8 0.03(0) 0.02(0) 0.03(0) -0.000(1) 0.008(1) -0.002(1)
C9 0.03(0) 0.14(0) 0.08(0) -0.01(0) 0.01(0) -0.06(0)
C10 0.09(0) 0.05(0) 0.05(0) -0.03(0) 0.00(0) -0.01(0)
C11 0.04(0) 0.06(0) 0.04(0) -0.01(0) -0.01(0) -0.00(0)
C12 0.05(0) 0.04(0) 0.03(0) -0.02(0) 0.02(0) -0.01(0)
C13 0.04(0) 0.05(0) 0.02(0) -0.01(0) 0.016(1) 0.01(0)
C14 0.04(0) 0.08(0) 0.04(0) 0.01(0) 0.02(0) 0.02(0)

loop_
_atom_type_symbol
_atom_type_description
_atom_type_scat_dispersion_real
_atom_type_scat_dispersion_imag
_atom_type_scat_source
C C 0.006 0.003
;
International Tables for Crystallography
(1992, Vol. C, Tables 4.2.6.8 and 6.1.1.4)
;
H H 0.000 0.000
;
International Tables for Crystallography
(1992, Vol. C, Table 6.1.1.4)
;
O O 0.017 0.010
;
International Tables for Crystallography
(1992, Vol. C, Tables 4.2.6.8 and 6.1.1.4)
;
Si Si 0.102 0.094
;
International Tables for Crystallography
(1992, Vol. C, Tables 4.2.6.8 and 6.1.1.4)
;

loop_
_geom_angle_atom_site_label_1
_geom_angle_atom_site_label_2
_geom_angle_atom_site_label_3
_geom_angle
_geom_angle_publ_flag
C1 Si1 C9 108.76(12) yes
C1 Si1 C10 109.83(12) yes
C9 Si1 C10 115.58(18) yes
C1 Si1 C11 109.5(1) yes
C9 Si1 C11 105.89(15) yes
C10 Si1 C11 107.08(13) yes
C7 O2 H22 107.0(19) no
C12 O4 C13 116.13(16) yes
Si1 C1 C2 128.33(15) yes
Si1 C1 C7 122.84(15) yes
C2 C1 C7 108.80(18) yes
C1 C2 C3 115.57(18) yes
C1 C2 C12 122.9(2) yes
C3 C2 C12 121.51(19) yes
C2 C3 C8 102.55(16) yes
C2 C3 H1 111.18(11) no
C8 C3 H1 111.17(11) no
C2 C3 H2 111.18(12) no
C8 C3 H2 111.18(11) no
H1 C3 H2 109.457(3) no
O1 C4 C5 126.6(2) yes
O1 C4 C8 124.9(2) yes
C5 C4 C8 108.49(19) yes
C4 C5 C6 104.53(18) yes
C4 C5 H3 110.69(13) no
C6 C5 H3 110.69(13) no
C4 C5 H4 110.68(13) no
C6 C5 H4 110.72(13) no
H3 C5 H4 109.460 no
C5 C6 C7 105.81(18) yes
C5 C6 H5 110.41(13) no
C7 C6 H5 110.40(11) no
C5 C6 H6 110.35(13) no
C7 C6 H6 110.38(11) no
H5 C6 H6 109.455(3) no
O2 C7 C1 112.04(16) yes
O2 C7 C6 106.98(16) yes
C1 C7 C6 114.27(17) yes
O2 C7 C8 113.38(15) yes
C1 C7 C8 105.15(15) yes
C6 C7 C8 104.95(17) yes
C3 C8 C4 114.70(18) yes
C3 C8 C7 107.52(15) yes
C4 C8 C7 106.13(18) yes
C3 C8 H7 109.45(11) no
C4 C8 H7 109.44(12) no
C7 C8 H7 109.4(1) no
Si1 C9 H8 109.50(13) no
Si1 C9 H9 109.5(1) no
H8 C9 H9 109.467 no
Si1 C9 H10 109.43(13) no
H8 C9 H10 109.473 no
H9 C9 H10 109.473(4) no
Si1 C10 H11 109.5(1) no
Si1 C10 H12 109.5(1) no
H11 C10 H12 109.474 no
Si1 C10 H13 109.45(11) no
H11 C10 H13 109.468 no
H12 C10 H13 109.476(4) no
Si1 C11 H14 109.49(9) no
Si1 C11 H15 109.46(9) no
H14 C11 H15 109.469 no
Si1 C11 H16 109.47(8) no
H14 C11 H16 109.471 no
H15 C11 H16 109.476(3) no
O3 C12 O4 123.0(2) yes
O3 C12 C2 124.5(2) yes
O4 C12 C2 112.54(18) yes
O4 C13 C14 111.10(19) yes
O4 C13 H17 109.07(11) no
C14 C13 H17 109.07(15) no
O4 C13 H18 109.0(1) no
C14 C13 H18 109.07(14) no
H17 C13 H18 109.459(3) no
C13 C14 H19 109.48(15) no
C13 C14 H20 109.48(14) no
H19 C14 H20 109.475(3) no
C13 C14 H21 109.45(13) no
H19 C14 H21 109.477 no
H20 C14 H21 109.468 no

loop_
_geom_bond_atom_site_label_1
_geom_bond_atom_site_label_2
_geom_bond_distance
_geom_bond_publ_flag
Si1 C1 1.894(2) yes
Si1 C9 1.853(3) yes
Si1 C10 1.872(3) yes
Si1 C11 1.860(3) yes
O1 C4 1.207(3) yes
O2 C7 1.429(2) yes
O2 H22 0.85(3) no
O3 C12 1.203(3) yes
O4 C12 1.332(3) yes
O4 C13 1.464(2) yes
C1 C2 1.352(3) yes
C1 C7 1.523(3) yes
C2 C3 1.506(3) yes
C2 C12 1.480(3) yes
C3 C8 1.539(3) yes
C3 H1 0.950 no
C3 H2 0.950 no
C4 C5 1.498(3) yes
C4 C8 1.523(3) yes
C5 C6 1.520(3) yes
C5 H3 0.950 no
C5 H4 0.950 no
C6 C7 1.551(3) yes
C6 H5 0.950 no
C6 H6 0.950 no
C7 C8 1.554(3) yes
C8 H7 0.950 no
C9 H8 0.950 no
C9 H9 0.950 no
C9 H10 0.950 no
C10 H11 0.950 no
C10 H12 0.950 no
C10 H13 0.950 no
C11 H14 0.950 no
C11 H15 0.950 no
C11 H16 0.950 no
C13 C14 1.487(3) yes
C13 H17 0.950 no
C13 H18 0.950 no
C14 H19 0.950 no
C14 H20 0.950 no
C14 H21 0.950 no

loop_
_geom_contact_atom_site_label_1
_geom_contact_atom_site_label_2
_geom_contact_site_symmetry_2
_geom_contact_distance
_geom_contact_publ_flag
Si1 C1 . 1.894(2) yes
Si1 C2 . 2.931(2) yes
Si1 C9 . 1.853(3) yes
Si1 C10 . 1.872(3) yes
Si1 C11 . 1.860(3) yes
Si1 H8 . 2.348(3) no
Si1 H9 . 2.348(3) no
Si1 H10 . 2.347(3) no
Si1 H11 . 2.365(3) no
Si1 H12 . 2.365(3) no
Si1 H13 . 2.364(3) no
Si1 H14 . 2.354(3) no
Si1 H15 . 2.354(3) no
Si1 H16 . 2.354(2) no
O1 O2 3_655 2.812(2) yes
O1 C4 . 1.207(3) yes
O1 C5 . 2.420(3) yes
O1 C8 . 2.425(3) yes
O1 H22 3_655 1.98(3) no
O1 H1 . 2.736(3) no
O1 H3 . 2.604(3) no
O1 H4 . 2.872(3) no
O1 H7 . 2.782(3) no
O1 H18 2_676 2.821(3) no
O1 H21 2_676 2.902(3) no
O2 C1 . 2.448(2) yes
O2 C6 . 2.397(3) yes
O2 C7 . 1.429(2) yes
O2 C8 . 2.494(2) yes
O2 H22 . 0.85(3) no
O2 H6 . 2.391(3) no
O2 H7 . 2.480(3) no
O2 H9 1_655 2.878(3) no
O2 H15 . 2.802(3) no
O2 H18 4_564 2.943(2) no
O2 H21 4_564 2.964(3) no
O3 O4 . 2.229(3) yes
O3 C1 . 2.920(3) yes
O3 C2 . 2.378(3) yes
O3 C12 . 1.203(3) yes
O3 C13 . 2.650(3) yes
O3 H5 3_545 2.463(3) no
O3 H10 . 2.423(5) no
O3 H11 . 2.529(4) no
O3 H17 . 2.400(3) no
O3 H20 . 2.631(4) no
O4 C2 . 2.341(2) yes
O4 C3 . 2.807(2) yes
O4 C12 . 1.332(3) yes
O4 C13 . 1.464(2) yes
O4 C14 . 2.433(3) yes
O4 H1 . 2.739(2) no
O4 H2 . 2.863(2) no
O4 H12 4_565 2.969(4) no
O4 H17 . 1.988(3) no
O4 H18 . 1.988(2) no
O4 H19 . 2.622(3) no
O4 H20 . 2.622(3) no
C1 C2 . 1.352(3) yes
C1 C3 . 2.420(3) yes
C1 C6 . 2.582(3) yes
C1 C7 . 1.523(3) yes
C1 C8 . 2.443(3) yes
C1 C12 . 2.489(3) yes
C1 H22 . 2.52(3) no
C1 H5 . 2.586(3) no
C2 C3 . 1.506(3) yes
C2 C7 . 2.339(3) yes
C2 C8 . 2.376(3) yes
C2 C12 . 1.480(3) yes
C2 H1 . 2.051(3) no
C2 H2 . 2.051(3) no
C2 H7 . 2.956(3) no
C3 C4 . 2.578(3) yes
C3 C7 . 2.495(3) yes
C3 C8 . 1.539(3) yes
C3 C12 . 2.606(3) yes
C3 H1 . 0.950 no
C3 H2 . 0.950 no
C3 H7 . 2.060(3) no
C4 C5 . 1.498(3) yes
C4 C6 . 2.387(3) yes
C4 C7 . 2.460(3) yes
C4 C8 . 1.523(3) yes
C4 H22 3_655 2.95(3) no
C4 H1 . 2.569(3) no
C4 H3 . 2.037(4) no
C4 H4 . 2.037(3) no
C4 H5 . 2.779(3) no
C4 H7 . 2.046(3) no
C5 C6 . 1.520(3) yes
C5 C7 . 2.450(3) yes
C5 C8 . 2.451(3) yes
C5 H3 . 0.950 no
C5 H4 . 0.950 no
C5 H5 . 2.054(3) no
C5 H6 . 2.054(3) no
C5 H7 . 2.979(3) no
C6 C7 . 1.551(3) yes
C6 C8 . 2.463(3) yes
C6 H3 . 2.058(3) no
C6 H4 . 2.058(3) no
C6 H5 . 0.950 no
C6 H6 . 0.950 no
C6 H14 . 2.862(3) no
C7 C8 . 1.554(3) yes
C7 H22 . 1.86(3) no
C7 H4 . 2.840(3) no
C7 H5 . 2.083(3) no
C7 H6 . 2.082(3) no
C7 H7 . 2.074(3) no
C8 H22 . 2.65(3) no
C8 H1 . 2.080(3) no
C8 H2 . 2.080(3) no
C8 H4 . 2.883(3) no
C8 H5 . 2.911(3) no
C8 H7 . 0.950 no
C9 C11 . 2.963(4) yes
C9 H8 . 0.950 no
C9 H9 . 0.950 no
C9 H10 . 0.950 no
C10 H11 . 0.950 no
C10 H12 . 0.950 no
C10 H13 . 0.950 no
C11 H4 2_675 2.918(3) no
C11 H6 . 2.986(3) no
C11 H14 . 0.950 no
C11 H15 . 0.950 no
C11 H16 . 0.950 no
C12 C13 . 2.374(3) yes
C12 H1 . 2.883(3) no
C12 H2 . 2.837(3) no
C12 H10 . 2.947(4) no
C12 H17 . 2.489(3) no
C12 H20 . 2.824(3) no
C13 C14 . 1.487(3) yes
C13 H17 . 0.950 no
C13 H18 . 0.950 no
C13 H19 . 2.014(4) no
C13 H20 . 2.014(4) no
C13 H21 . 2.014(3) no
C14 H17 . 2.009(4) no
C14 H18 . 2.009(4) no
C14 H19 . 0.950 no
C14 H20 . 0.950 no
C14 H21 . 0.950 no
H22 H7 . 2.44(3) no
H22 H18 4_564 2.74(3) no
H22 H21 4_564 2.77(3) no
H1 H2 . 1.55127(7) no
H1 H7 . 2.722(3) no
H1 H12 3_555 2.746(4) no
H2 H3 3_645 2.730(3) no
H2 H7 . 2.201(3) no
H2 H15 4_565 2.989(3) no
H2 H16 4_565 2.945(3) no
H3 H4 . 1.551 no
H3 H5 . 2.242(3) no
H3 H6 . 2.517(3) no
H3 H7 3_655 2.449(3) no
H3 H20 3_555 2.848(4) no
H4 H5 . 2.790(3) no
H4 H6 . 2.243(3) no
H4 H8 1_655 2.954(4) no
H4 H14 2_675 2.923(3) no
H4 H15 2_675 2.629(3) no
H4 H16 2_675 2.712(3) no
H5 H6 . 1.551 no
H5 H14 . 2.745(3) no
H5 H17 3_555 2.802(3) no
H6 H6 2_675 2.868(5) no
H6 H14 . 2.390(3) no
H6 H15 . 2.910(3) no
H6 H15 2_675 2.906(3) no
H6 H17 3_555 2.940(3) no
H7 H10 1_655 2.543(3) no
H7 H20 1_655 2.792(4) no
H8 H9 . 1.55130(5) no
H8 H10 . 1.55132(5) no
H8 H14 . 2.933(4) no
H9 H10 . 1.55133(6) no
H9 H16 . 2.926(4) no
H9 H18 4_464 2.597(4) no
H10 H20 . 2.963(4) no
H11 H12 . 1.55131(6) no
H11 H13 . 1.55125(5) no
H12 H13 . 1.55138(7) no
H12 H18 4_464 2.640(4) no
H13 H15 . 2.950(4) no
H13 H19 3_545 2.650(4) no
H14 H15 . 1.55128(6) no
H14 H16 . 1.55127(5) no
H15 H16 . 1.55134(7) no
H15 H21 4_564 2.770(4) no
H17 H18 . 1.551 no
H17 H19 . 2.772(4) no
H17 H20 . 2.298(4) no
H17 H21 . 2.295(3) no
H18 H19 . 2.297(4) no
H18 H20 . 2.773(4) no
H18 H21 . 2.295(3) no
H19 H19 2_576 2.816(5) no
H19 H20 . 1.551 no
H19 H21 . 1.55139(6) no
H19 H21 2_576 2.937(6) no
H20 H21 . 1.55133(6) no

loop_
_geom_torsion_atom_site_label_1
_geom_torsion_atom_site_label_2
_geom_torsion_atom_site_label_3
_geom_torsion_atom_site_label_4
_geom_torsion
_geom_torsion_publ_flag
C9 Si1 C1 C2 54.1(1) yes
C9 Si1 C1 C7 -123.8(0) yes
C10 Si1 C1 C2 -73.3(1) yes
C10 Si1 C1 C7 108.8(0) yes
C11 Si1 C1 C2 169.4(0) yes
C11 Si1 C1 C7 -8.5(1) yes
C13 O4 C12 O3 -2.4(1) yes
C13 O4 C12 C2 177.3(0) yes
C12 O4 C13 C14 -79.0(0) yes
Si1 C1 C2 C3 -176.6(0) yes
Si1 C1 C2 C12 2.3(0) yes
C7 C1 C2 C3 1.5(0) yes
C7 C1 C2 C12 -179.6(0) yes
Si1 C1 C7 O2 -55.5(0) yes
Si1 C1 C7 C6 66.4(0) yes
Si1 C1 C7 C8 -179.1(0) yes
C2 C1 C7 O2 126.3(0) yes
C2 C1 C7 C6 -111.9(0) yes
C2 C1 C7 C8 2.7(0) yes
C1 C2 C3 C8 -5.0(0) yes
C12 C2 C3 C8 176.1(0) yes
C1 C2 C12 O3 19.0(1) yes
C1 C2 C12 O4 -160.7(0) yes
C3 C2 C12 O3 -162.2(0) yes
C3 C2 C12 O4 18.1(0) yes
C2 C3 C8 C4 124.0(0) yes
C2 C3 C8 C7 6.3(0) yes
O1 C4 C5 C6 -150.7(0) yes
C8 C4 C5 C6 27.7(0) yes
O1 C4 C8 C3 47.8(0) yes
O1 C4 C8 C7 166.3(0) yes
C5 C4 C8 C3 -130.6(0) yes
C5 C4 C8 C7 -12.1(0) yes
C4 C5 C6 C7 -32.4(0) yes
C5 C6 C7 O2 -95.9(0) yes
C5 C6 C7 C1 139.5(0) yes
C5 C6 C7 C8 24.9(0) yes
O2 C7 C8 C3 -128.4(0) yes
O2 C7 C8 C4 108.4(0) yes
C1 C7 C8 C3 -5.7(0) yes
C1 C7 C8 C4 -128.9(0) yes
C6 C7 C8 C3 115.2(0) yes
C6 C7 C8 C4 -8.0(0) yes
